data_7015928
loop_
_publ_author_name
'Cariou, Renan'
'Graham, Todd W.'
'Dahcheh, Fatme'
'Stephan, Douglas W.'

_publ_section_title
;
 Oxidative addition of aryl halides: routes to mono- and dimetallic
 nickel amino-bis-phosphinimine complexes.
;
_journal_issue 20
_journal_name_full 'Dalton transactions (Cambridge, England : 2003)'
_journal_page_first 5419
_journal_page_last 5422
_journal_paper_doi 10.1039/c1dt10341e
_journal_volume 40
_journal_year 2011
_chemical_formula_sum 'C46 H43 F7 N3 Ni P3'
_chemical_formula_weight 922.45
_chemical_name_systematic
;
?
;
_space_group_IT_number 14
_symmetry_cell_setting monoclinic
_symmetry_space_group_name_Hall '-P 2yn'
_symmetry_space_group_name_H-M 'P 1 21/n 1'
_atom_sites_solution_hydrogens geom
_atom_sites_solution_primary direct
_atom_sites_solution_secondary difmap
_audit_creation_method SHELXL-97
_cell_angle_alpha 90.00
_cell_angle_beta 91.520(2)
_cell_angle_gamma 90.00
_cell_formula_units_Z 4
_cell_length_a 16.4300(5)
_cell_length_b 12.4506(3)
_cell_length_c 20.3608(5)
_cell_measurement_temperature 296(2)
_cell_volume 4163.61(19)
_computing_structure_refinement 'SHELXL-97 (Sheldrick, 1997)'
_computing_structure_solution 'SHELXS-97 (Sheldrick, 1990)'
_diffrn_ambient_temperature 296(2)
_diffrn_measured_fraction_theta_full 0.999
_diffrn_measured_fraction_theta_max 0.999
_diffrn_radiation_monochromator graphite
_diffrn_radiation_source 'fine-focus sealed tube'
_diffrn_radiation_type MoK\a
_diffrn_radiation_wavelength 0.71073
_diffrn_reflns_av_R_equivalents 0.0613
_diffrn_reflns_av_sigmaI/netI 0.0604
_diffrn_reflns_limit_h_max 23
_diffrn_reflns_limit_h_min -23
_diffrn_reflns_limit_k_max 17
_diffrn_reflns_limit_k_min -17
_diffrn_reflns_limit_l_max 29
_diffrn_reflns_limit_l_min -28
_diffrn_reflns_number 52595
_diffrn_reflns_theta_full 30.80
_diffrn_reflns_theta_max 30.80
_diffrn_reflns_theta_min 1.57
_exptl_absorpt_coefficient_mu 0.651
_exptl_absorpt_correction_T_max 0.7461
_exptl_absorpt_correction_T_min 0.6640
_exptl_absorpt_correction_type multi-scan
_exptl_crystal_density_diffrn 1.472
_exptl_crystal_density_method 'not measured'
_exptl_crystal_F_000 1904
_exptl_crystal_size_max 0.23
_exptl_crystal_size_mid 0.22
_exptl_crystal_size_min 0.17
_refine_diff_density_max 0.892
_refine_diff_density_min -0.515
_refine_diff_density_rms 0.082
_refine_ls_extinction_method none
_refine_ls_goodness_of_fit_ref 1.011
_refine_ls_hydrogen_treatment mixed
_refine_ls_matrix_type full
_refine_ls_number_parameters 545
_refine_ls_number_reflns 13031
_refine_ls_number_restraints 0
_refine_ls_restrained_S_all 1.011
_refine_ls_R_factor_all 0.0842
_refine_ls_R_factor_gt 0.0481
_refine_ls_shift/su_max 0.001
_refine_ls_shift/su_mean 0.000
_refine_ls_structure_factor_coef Fsqd
_refine_ls_weighting_details 'calc w=1/[\s^2^(Fo^2^)+(0.0554P)^2^+2.7017P] where P=(Fo^2^+2Fc^2^)/3'
_refine_ls_weighting_scheme calc
_refine_ls_wR_factor_gt 0.1111
_refine_ls_wR_factor_ref 0.1281
_reflns_number_gt 8799
_reflns_number_total 13031
_reflns_threshold_expression >2sigma(I)
_cod_data_source_file c1dt10341e.txt
_cod_data_source_block tg007
_cod_depositor_comments
;
The following automatic conversions were performed:
'_symmetry_cell_setting' value 'Monoclinic' changed to 'monoclinic'
according to '/home/saulius/struct/CIF-dictionaries/cif_core.dic'
dictionary named 'cif_core.dic' version 2.4.1 from 2010-06-29.

Automatic conversion script
Id: cif_fix_enum 1555 2011-01-17 13:19:09Z saulius 
;
_cod_original_sg_symbol_H-M P2(1)/n
_cod_database_code 7015928

loop_
_symmetry_equiv_pos_as_xyz
'x, y, z'
'-x+1/2, y+1/2, -z+1/2'
'-x, -y, -z'
'x-1/2, -y-1/2, z-1/2'

loop_
_atom_site_label
_atom_site_type_symbol
_atom_site_fract_x
_atom_site_fract_y
_atom_site_fract_z
_atom_site_U_iso_or_equiv
_atom_site_adp_type
_atom_site_occupancy
_atom_site_symmetry_multiplicity
_atom_site_calc_flag
_atom_site_refinement_flags
_atom_site_disorder_assembly
_atom_site_disorder_group
Ni1 Ni 0.758560(16) 0.68668(2) 0.053312(12) 0.01498(7) Uani 1 1 d . . .
N1 N 0.66601(11) 0.63631(14) 0.00341(8) 0.0177(4) Uani 1 1 d . . .
N2 N 0.81282(11) 0.56792(15) 0.00688(9) 0.0185(4) Uani 1 1 d . . .
H1 H 0.8329(16) 0.596(2) -0.0270(13) 0.022(7) Uiso 1 1 d . . .
N3 N 0.86130(11) 0.70253(15) 0.10006(9) 0.0189(4) Uani 1 1 d . . .
P1 P 0.59949(3) 0.68974(4) -0.04501(3) 0.01653(11) Uani 1 1 d . . .
P2 P 0.89017(3) 0.80111(5) 0.14601(3) 0.01727(11) Uani 1 1 d . . .
P3 P 0.91836(5) 0.63172(7) 0.83259(4) 0.04089(19) Uani 1 1 d . . .
F1 F 1.00310(18) 0.6126(2) 0.86406(16) 0.1114(11) Uani 1 1 d . . .
F2 F 0.8831(3) 0.5321(2) 0.87083(15) 0.1424(17) Uani 1 1 d . . .
F3 F 0.89555(17) 0.70644(18) 0.89321(11) 0.0756(7) Uani 1 1 d . . .
F4 F 0.83087(17) 0.6590(4) 0.80157(18) 0.1539(17) Uani 1 1 d . . .
F5 F 0.95383(14) 0.73269(17) 0.79724(10) 0.0622(6) Uani 1 1 d . . .
F6 F 0.9366(2) 0.5599(2) 0.77278(13) 0.1101(12) Uani 1 1 d . . .
F7 F 0.66730(9) 0.64753(11) 0.17307(7) 0.0281(3) Uani 1 1 d . . .
C1 C 0.63664(14) 0.81710(17) -0.07418(10) 0.0193(4) Uani 1 1 d . . .
C2 C 0.71693(14) 0.82285(19) -0.09452(11) 0.0233(5) Uani 1 1 d . . .
H2A H 0.7522 0.7656 -0.0868 0.028 Uiso 1 1 calc R . .
C3 C 0.74407(16) 0.9144(2) -0.12639(12) 0.0293(5) Uani 1 1 d . . .
H3A H 0.7976 0.9185 -0.1399 0.035 Uiso 1 1 calc R . .
C4 C 0.69139(18) 0.9996(2) -0.13793(13) 0.0338(6) Uani 1 1 d . . .
H4A H 0.7090 1.0595 -0.1608 0.041 Uiso 1 1 calc R . .
C5 C 0.61316(17) 0.9959(2) -0.11571(13) 0.0337(6) Uani 1 1 d . . .
H5A H 0.5788 1.0545 -0.1222 0.040 Uiso 1 1 calc R . .
C6 C 0.58517(15) 0.90531(19) -0.08366(12) 0.0266(5) Uani 1 1 d . . .
H6A H 0.5323 0.9034 -0.0685 0.032 Uiso 1 1 calc R . .
C7 C 0.50034(13) 0.71305(17) -0.01120(10) 0.0187(4) Uani 1 1 d . . .
C8 C 0.43244(14) 0.74838(18) -0.04861(11) 0.0234(5) Uani 1 1 d . . .
H8A H 0.4365 0.7579 -0.0937 0.028 Uiso 1 1 calc R . .
C9 C 0.35947(15) 0.7691(2) -0.01856(13) 0.0274(5) Uani 1 1 d . . .
H9A H 0.3147 0.7928 -0.0434 0.033 Uiso 1 1 calc R . .
C10 C 0.35331(15) 0.7543(2) 0.04856(13) 0.0288(5) Uani 1 1 d . . .
H10A H 0.3043 0.7688 0.0687 0.035 Uiso 1 1 calc R . .
C11 C 0.41920(15) 0.7183(2) 0.08595(12) 0.0276(5) Uani 1 1 d . . .
H11A H 0.4143 0.7076 0.1309 0.033 Uiso 1 1 calc R . .
C12 C 0.49279(14) 0.69826(18) 0.05623(11) 0.0224(4) Uani 1 1 d . . .
H12A H 0.5373 0.6748 0.0815 0.027 Uiso 1 1 calc R . .
C13 C 0.58421(14) 0.60526(17) -0.11670(10) 0.0193(4) Uani 1 1 d . . .
C14 C 0.65197(15) 0.5852(2) -0.15476(11) 0.0256(5) Uani 1 1 d . . .
H14A H 0.7013 0.6183 -0.1441 0.031 Uiso 1 1 calc R . .
C15 C 0.64661(16) 0.5167(2) -0.20819(12) 0.0290(5) Uani 1 1 d . . .
H15A H 0.6923 0.5032 -0.2329 0.035 Uiso 1 1 calc R . .
C16 C 0.57308(17) 0.4684(2) -0.22480(12) 0.0298(5) Uani 1 1 d . . .
H16A H 0.5694 0.4226 -0.2609 0.036 Uiso 1 1 calc R . .
C17 C 0.50518(16) 0.4878(2) -0.18799(12) 0.0288(5) Uani 1 1 d . . .
H17A H 0.4558 0.4554 -0.1996 0.035 Uiso 1 1 calc R . .
C18 C 0.51021(14) 0.55532(19) -0.13377(11) 0.0226(5) Uani 1 1 d . . .
H18A H 0.4645 0.5674 -0.1088 0.027 Uiso 1 1 calc R . .
C19 C 0.66936(14) 0.51864(17) 0.01116(11) 0.0215(4) Uani 1 1 d . . .
H19A H 0.6266 0.4848 -0.0153 0.026 Uiso 1 1 calc R . .
H19B H 0.6623 0.4990 0.0568 0.026 Uiso 1 1 calc R . .
C20 C 0.75319(14) 0.48246(18) -0.01175(12) 0.0242(5) Uani 1 1 d . . .
H20A H 0.7685 0.4151 0.0091 0.029 Uiso 1 1 calc R . .
H20B H 0.7519 0.4720 -0.0590 0.029 Uiso 1 1 calc R . .
C21 C 0.88311(14) 0.53250(19) 0.04793(12) 0.0240(5) Uani 1 1 d . . .
H21A H 0.9196 0.4886 0.0225 0.029 Uiso 1 1 calc R . .
H21B H 0.8651 0.4910 0.0851 0.029 Uiso 1 1 calc R . .
C22 C 0.92519(14) 0.6338(2) 0.07080(12) 0.0262(5) Uani 1 1 d . . .
H22A H 0.9676 0.6173 0.1033 0.031 Uiso 1 1 calc R . .
H22B H 0.9496 0.6702 0.0341 0.031 Uiso 1 1 calc R . .
C23 C 0.89038(13) 0.92995(18) 0.10511(10) 0.0203(4) Uani 1 1 d . . .
C24 C 0.86590(15) 0.9357(2) 0.03933(11) 0.0259(5) Uani 1 1 d . . .
H24A H 0.8479 0.8743 0.0174 0.031 Uiso 1 1 calc R . .
C25 C 0.86828(18) 1.0330(2) 0.00648(13) 0.0369(6) Uani 1 1 d . . .
H25A H 0.8519 1.0365 -0.0375 0.044 Uiso 1 1 calc R . .
C26 C 0.89478(19) 1.1250(2) 0.03843(14) 0.0387(7) Uani 1 1 d . . .
H26A H 0.8951 1.1903 0.0162 0.046 Uiso 1 1 calc R . .
C27 C 0.92081(17) 1.1199(2) 0.10341(13) 0.0331(6) Uani 1 1 d . . .
H27A H 0.9392 1.1815 0.1249 0.040 Uiso 1 1 calc R . .
C28 C 0.91945(16) 1.0227(2) 0.13639(12) 0.0273(5) Uani 1 1 d . . .
H28A H 0.9381 1.0191 0.1799 0.033 Uiso 1 1 calc R . .
C29 C 0.83025(13) 0.80872(18) 0.21896(10) 0.0187(4) Uani 1 1 d . . .
C30 C 0.80294(14) 0.90509(18) 0.24516(11) 0.0224(4) Uani 1 1 d . . .
H30A H 0.8138 0.9695 0.2240 0.027 Uiso 1 1 calc R . .
C31 C 0.75955(16) 0.9055(2) 0.30269(12) 0.0272(5) Uani 1 1 d . . .
H31A H 0.7416 0.9700 0.3201 0.033 Uiso 1 1 calc R . .
C32 C 0.74304(16) 0.8096(2) 0.33417(11) 0.0274(5) Uani 1 1 d . . .
H32A H 0.7133 0.8098 0.3724 0.033 Uiso 1 1 calc R . .
C33 C 0.77070(15) 0.7132(2) 0.30890(11) 0.0263(5) Uani 1 1 d . . .
H33A H 0.7601 0.6490 0.3305 0.032 Uiso 1 1 calc R . .
C34 C 0.81418(14) 0.71257(18) 0.25135(11) 0.0219(4) Uani 1 1 d . . .
H34A H 0.8326 0.6479 0.2344 0.026 Uiso 1 1 calc R . .
C35 C 0.99553(14) 0.78230(18) 0.17275(11) 0.0206(4) Uani 1 1 d . . .
C36 C 1.05584(15) 0.8184(2) 0.13182(12) 0.0302(5) Uani 1 1 d . . .
H36A H 1.0418 0.8586 0.0947 0.036 Uiso 1 1 calc R . .
C37 C 1.13707(16) 0.7949(2) 0.14586(14) 0.0362(6) Uani 1 1 d . . .
H37A H 1.1773 0.8191 0.1182 0.043 Uiso 1 1 calc R . .
C38 C 1.15817(16) 0.7354(2) 0.20123(14) 0.0350(6) Uani 1 1 d . . .
H38A H 1.2125 0.7191 0.2106 0.042 Uiso 1 1 calc R . .
C39 C 1.09853(16) 0.7004(2) 0.24227(13) 0.0329(6) Uani 1 1 d . . .
H39A H 1.1127 0.6608 0.2796 0.039 Uiso 1 1 calc R . .
C40 C 1.01748(16) 0.7237(2) 0.22846(12) 0.0280(5) Uani 1 1 d . . .
H40A H 0.9776 0.6999 0.2566 0.034 Uiso 1 1 calc R . .
C41 C 0.69702(13) 0.78916(17) 0.10013(10) 0.0180(4) Uani 1 1 d . . .
C42 C 0.65700(13) 0.75399(18) 0.15531(11) 0.0207(4) Uani 1 1 d . . .
C43 C 0.60656(15) 0.8141(2) 0.19385(12) 0.0279(5) Uani 1 1 d . . .
H43A H 0.5826 0.7846 0.2306 0.034 Uiso 1 1 calc R . .
C44 C 0.59273(16) 0.9202(2) 0.17600(13) 0.0318(6) Uani 1 1 d . . .
H44A H 0.5594 0.9637 0.2009 0.038 Uiso 1 1 calc R . .
C45 C 0.62895(16) 0.9603(2) 0.12088(13) 0.0303(5) Uani 1 1 d . . .
H45A H 0.6194 1.0312 0.1084 0.036 Uiso 1 1 calc R . .
C46 C 0.67956(14) 0.89657(18) 0.08365(11) 0.0225(4) Uani 1 1 d . . .
H46A H 0.7027 0.9259 0.0465 0.027 Uiso 1 1 calc R . .

loop_
_atom_site_aniso_label
_atom_site_aniso_U_11
_atom_site_aniso_U_22
_atom_site_aniso_U_33
_atom_site_aniso_U_23
_atom_site_aniso_U_13
_atom_site_aniso_U_12
Ni1 0.01305(13) 0.01603(13) 0.01574(12) -0.00132(10) -0.00176(9) 0.00005(10)
N1 0.0163(9) 0.0163(9) 0.0204(8) -0.0011(7) -0.0036(7) -0.0010(7)
N2 0.0169(9) 0.0203(9) 0.0182(8) -0.0009(7) -0.0013(7) -0.0003(7)
N3 0.0146(8) 0.0221(9) 0.0200(8) -0.0037(7) -0.0022(7) -0.0001(7)
P1 0.0147(2) 0.0178(3) 0.0170(2) -0.0006(2) -0.00248(19) -0.0006(2)
P2 0.0155(3) 0.0203(3) 0.0158(2) 0.0004(2) -0.00251(19) -0.0019(2)
P3 0.0386(4) 0.0483(5) 0.0366(4) -0.0117(3) 0.0165(3) -0.0138(4)
F1 0.089(2) 0.102(2) 0.141(3) 0.0341(19) -0.0424(19) 0.0365(17)
F2 0.244(4) 0.0797(19) 0.110(2) -0.0325(16) 0.123(3) -0.084(2)
F3 0.1010(19) 0.0656(14) 0.0621(13) -0.0130(11) 0.0374(13) 0.0039(13)
F4 0.0393(15) 0.289(5) 0.133(3) -0.030(3) -0.0131(17) -0.019(2)
F5 0.0731(15) 0.0568(12) 0.0579(12) 0.0133(10) 0.0207(11) 0.0015(11)
F6 0.150(3) 0.0945(19) 0.0890(18) -0.0592(15) 0.0731(18) -0.0629(19)
F7 0.0306(8) 0.0236(7) 0.0301(7) 0.0050(6) 0.0022(6) -0.0050(6)
C1 0.0208(10) 0.0185(10) 0.0184(9) -0.0004(8) -0.0046(8) -0.0032(8)
C2 0.0220(11) 0.0259(12) 0.0219(10) 0.0000(9) -0.0038(8) -0.0033(9)
C3 0.0301(13) 0.0329(13) 0.0248(11) 0.0014(10) -0.0029(10) -0.0122(11)
C4 0.0440(16) 0.0233(12) 0.0335(13) 0.0048(10) -0.0108(12) -0.0133(11)
C5 0.0392(16) 0.0194(12) 0.0417(15) 0.0012(10) -0.0142(12) -0.0007(11)
C6 0.0258(12) 0.0209(11) 0.0327(12) -0.0010(9) -0.0050(10) -0.0007(9)
C7 0.0159(10) 0.0185(10) 0.0216(10) -0.0020(8) -0.0009(8) 0.0006(8)
C8 0.0231(11) 0.0231(11) 0.0238(11) 0.0013(9) -0.0033(9) 0.0021(9)
C9 0.0195(11) 0.0253(12) 0.0372(13) -0.0021(10) -0.0049(10) 0.0036(9)
C10 0.0208(11) 0.0268(13) 0.0389(13) -0.0101(10) 0.0049(10) 0.0024(10)
C11 0.0280(13) 0.0294(12) 0.0257(11) -0.0059(9) 0.0038(9) -0.0014(10)
C12 0.0207(11) 0.0241(11) 0.0223(10) -0.0027(9) -0.0031(8) -0.0008(9)
C13 0.0211(11) 0.0198(10) 0.0168(9) -0.0002(8) -0.0023(8) -0.0023(8)
C14 0.0228(12) 0.0291(12) 0.0248(11) -0.0050(9) -0.0010(9) -0.0039(10)
C15 0.0315(13) 0.0320(13) 0.0236(11) -0.0047(10) 0.0032(10) 0.0008(11)
C16 0.0398(15) 0.0274(12) 0.0217(11) -0.0068(9) -0.0060(10) -0.0015(11)
C17 0.0316(13) 0.0295(13) 0.0249(11) -0.0022(9) -0.0079(10) -0.0089(10)
C18 0.0213(11) 0.0264(12) 0.0198(10) 0.0006(8) -0.0037(8) -0.0036(9)
C19 0.0197(11) 0.0169(10) 0.0277(11) 0.0009(8) -0.0052(9) -0.0021(8)
C20 0.0229(11) 0.0183(10) 0.0312(12) -0.0051(9) -0.0049(9) 0.0000(9)
C21 0.0197(11) 0.0238(11) 0.0281(11) -0.0054(9) -0.0044(9) 0.0058(9)
C22 0.0157(11) 0.0310(13) 0.0318(12) -0.0089(10) -0.0024(9) 0.0023(9)
C23 0.0179(10) 0.0228(11) 0.0202(10) 0.0025(8) -0.0016(8) -0.0037(8)
C24 0.0289(13) 0.0271(12) 0.0214(10) 0.0029(9) -0.0027(9) -0.0078(10)
C25 0.0477(17) 0.0366(15) 0.0258(12) 0.0117(11) -0.0093(11) -0.0125(13)
C26 0.0489(18) 0.0300(14) 0.0372(14) 0.0125(11) 0.0020(13) -0.0103(12)
C27 0.0382(15) 0.0264(13) 0.0349(13) -0.0028(10) 0.0042(11) -0.0104(11)
C28 0.0316(13) 0.0281(12) 0.0221(11) -0.0007(9) -0.0028(9) -0.0065(10)
C29 0.0168(10) 0.0225(10) 0.0167(9) 0.0003(8) -0.0029(7) -0.0025(8)
C30 0.0244(11) 0.0209(11) 0.0219(10) 0.0010(8) -0.0018(9) -0.0013(9)
C31 0.0296(13) 0.0276(12) 0.0245(11) -0.0057(9) 0.0012(9) 0.0006(10)
C32 0.0307(13) 0.0327(13) 0.0190(10) -0.0004(9) 0.0036(9) -0.0019(11)
C33 0.0287(13) 0.0268(12) 0.0234(11) 0.0038(9) -0.0002(9) -0.0033(10)
C34 0.0238(11) 0.0200(11) 0.0218(10) 0.0006(8) -0.0011(9) -0.0018(9)
C35 0.0182(10) 0.0227(11) 0.0207(10) -0.0021(8) -0.0055(8) -0.0022(8)
C36 0.0212(12) 0.0409(15) 0.0285(12) 0.0075(11) -0.0024(9) -0.0029(11)
C37 0.0191(12) 0.0478(17) 0.0418(15) 0.0087(12) 0.0005(11) -0.0015(11)
C38 0.0204(12) 0.0405(15) 0.0435(15) -0.0014(12) -0.0100(11) 0.0045(11)
C39 0.0284(13) 0.0388(15) 0.0308(12) 0.0052(11) -0.0105(10) 0.0032(11)
C40 0.0259(12) 0.0342(13) 0.0236(11) 0.0034(10) -0.0043(9) -0.0014(10)
C41 0.0137(9) 0.0223(11) 0.0178(9) -0.0030(8) -0.0032(7) -0.0014(8)
C42 0.0174(10) 0.0224(11) 0.0220(10) -0.0017(8) -0.0046(8) -0.0038(8)
C43 0.0201(11) 0.0403(14) 0.0236(11) -0.0060(10) 0.0046(9) -0.0042(10)
C44 0.0236(12) 0.0375(14) 0.0344(13) -0.0157(11) 0.0008(10) 0.0065(11)
C45 0.0297(13) 0.0237(12) 0.0371(13) -0.0053(10) -0.0064(11) 0.0078(10)
C46 0.0215(11) 0.0223(11) 0.0234(10) -0.0001(8) -0.0036(9) 0.0000(9)

loop_
_atom_type_symbol
_atom_type_description
_atom_type_scat_dispersion_real
_atom_type_scat_dispersion_imag
_atom_type_scat_source
C C 0.0033 0.0016 'International Tables Vol C Tables 4.2.6.8 and 6.1.1.4'
H H 0.0000 0.0000 'International Tables Vol C Tables 4.2.6.8 and 6.1.1.4'
N N 0.0061 0.0033 'International Tables Vol C Tables 4.2.6.8 and 6.1.1.4'
F F 0.0171 0.0103 'International Tables Vol C Tables 4.2.6.8 and 6.1.1.4'
P P 0.1023 0.0942 'International Tables Vol C Tables 4.2.6.8 and 6.1.1.4'
Ni Ni 0.3393 1.1124 'International Tables Vol C Tables 4.2.6.8 and 6.1.1.4'

loop_
_geom_angle_atom_site_label_1
_geom_angle_atom_site_label_2
_geom_angle_atom_site_label_3
_geom_angle
_geom_angle_site_symmetry_1
_geom_angle_site_symmetry_3
_geom_angle_publ_flag
C41 Ni1 N1 93.47(8) . . ?
C41 Ni1 N3 98.88(8) . . ?
N1 Ni1 N3 166.05(8) . . ?
C41 Ni1 N2 173.45(9) . . ?
N1 Ni1 N2 82.13(7) . . ?
N3 Ni1 N2 84.99(7) . . ?
C19 N1 P1 120.18(14) . . ?
C19 N1 Ni1 104.02(13) . . ?
P1 N1 Ni1 135.46(11) . . ?
C21 N2 C20 115.52(18) . . ?
C21 N2 Ni1 107.97(13) . . ?
C20 N2 Ni1 110.72(14) . . ?
C22 N3 P2 118.09(15) . . ?
C22 N3 Ni1 111.15(13) . . ?
P2 N3 Ni1 127.40(11) . . ?
N1 P1 C1 109.70(10) . . ?
N1 P1 C7 116.12(10) . . ?
C1 P1 C7 107.46(10) . . ?
N1 P1 C13 109.48(10) . . ?
C1 P1 C13 106.61(10) . . ?
C7 P1 C13 107.04(10) . . ?
N3 P2 C29 111.09(10) . . ?
N3 P2 C23 114.44(10) . . ?
C29 P2 C23 109.88(10) . . ?
N3 P2 C35 109.90(10) . . ?
C29 P2 C35 107.23(10) . . ?
C23 P2 C35 103.84(10) . . ?
F1 P3 F6 92.67(19) . . ?
F1 P3 F5 88.39(15) . . ?
F6 P3 F5 91.14(13) . . ?
F1 P3 F2 90.7(2) . . ?
F6 P3 F2 90.89(14) . . ?
F5 P3 F2 177.83(14) . . ?
F1 P3 F4 176.4(2) . . ?
F6 P3 F4 90.2(2) . . ?
F5 P3 F4 89.41(19) . . ?
F2 P3 F4 91.4(2) . . ?
F1 P3 F3 89.80(17) . . ?
F6 P3 F3 177.52(18) . . ?
F5 P3 F3 89.16(12) . . ?
F2 P3 F3 88.84(13) . . ?
F4 P3 F3 87.39(18) . . ?
C2 C1 C6 119.5(2) . . ?
C2 C1 P1 118.26(17) . . ?
C6 C1 P1 121.83(18) . . ?
C3 C2 C1 119.9(2) . . ?
C4 C3 C2 120.0(2) . . ?
C5 C4 C3 120.3(2) . . ?
C4 C5 C6 120.4(2) . . ?
C5 C6 C1 119.8(2) . . ?
C12 C7 C8 119.0(2) . . ?
C12 C7 P1 117.27(16) . . ?
C8 C7 P1 123.65(17) . . ?
C9 C8 C7 120.2(2) . . ?
C8 C9 C10 119.9(2) . . ?
C11 C10 C9 120.7(2) . . ?
C10 C11 C12 119.8(2) . . ?
C11 C12 C7 120.4(2) . . ?
C14 C13 C18 118.9(2) . . ?
C14 C13 P1 117.11(17) . . ?
C18 C13 P1 123.95(18) . . ?
C15 C14 C13 120.8(2) . . ?
C14 C15 C16 119.8(2) . . ?
C17 C16 C15 120.2(2) . . ?
C16 C17 C18 120.3(2) . . ?
C17 C18 C13 119.9(2) . . ?
N1 C19 C20 106.89(18) . . ?
N2 C20 C19 107.63(18) . . ?
N2 C21 C22 105.72(19) . . ?
N3 C22 C21 106.38(19) . . ?
C24 C23 C28 118.9(2) . . ?
C24 C23 P2 119.07(17) . . ?
C28 C23 P2 121.90(17) . . ?
C25 C24 C23 120.0(2) . . ?
C26 C25 C24 120.7(2) . . ?
C27 C26 C25 119.9(2) . . ?
C26 C27 C28 119.8(2) . . ?
C27 C28 C23 120.8(2) . . ?
C30 C29 C34 119.4(2) . . ?
C30 C29 P2 123.27(17) . . ?
C34 C29 P2 117.25(17) . . ?
C31 C30 C29 120.3(2) . . ?
C32 C31 C30 119.9(2) . . ?
C31 C32 C33 120.3(2) . . ?
C32 C33 C34 119.9(2) . . ?
C33 C34 C29 120.2(2) . . ?
C36 C35 C40 119.2(2) . . ?
C36 C35 P2 117.95(17) . . ?
C40 C35 P2 122.52(19) . . ?
C35 C36 C37 120.4(2) . . ?
C38 C37 C36 119.9(3) . . ?
C39 C38 C37 119.8(2) . . ?
C38 C39 C40 120.5(2) . . ?
C39 C40 C35 120.2(2) . . ?
C42 C41 C46 113.3(2) . . ?
C42 C41 Ni1 117.65(16) . . ?
C46 C41 Ni1 128.81(17) . . ?
C43 C42 F7 116.3(2) . . ?
C43 C42 C41 126.5(2) . . ?
F7 C42 C41 117.2(2) . . ?
C42 C43 C44 117.7(2) . . ?
C45 C44 C43 119.2(2) . . ?
C44 C45 C46 121.0(2) . . ?
C45 C46 C41 122.3(2) . . ?

loop_
_geom_bond_atom_site_label_1
_geom_bond_atom_site_label_2
_geom_bond_distance
_geom_bond_site_symmetry_2
_geom_bond_publ_flag
Ni1 C41 1.900(2) . ?
Ni1 N1 1.9120(17) . ?
Ni1 N3 1.9259(18) . ?
Ni1 N2 1.9798(19) . ?
N1 C19 1.474(3) . ?
N1 P1 1.5976(18) . ?
N2 C21 1.475(3) . ?
N2 C20 1.489(3) . ?
N3 C22 1.491(3) . ?
N3 P2 1.6073(18) . ?
P1 C1 1.805(2) . ?
P1 C7 1.809(2) . ?
P1 C13 1.811(2) . ?
P2 C29 1.806(2) . ?
P2 C23 1.807(2) . ?
P2 C35 1.816(2) . ?
P3 F1 1.536(3) . ?
P3 F6 1.546(2) . ?
P3 F5 1.568(2) . ?
P3 F2 1.582(3) . ?
P3 F4 1.591(3) . ?
P3 F3 1.598(2) . ?
F7 C42 1.383(3) . ?
C1 C2 1.395(3) . ?
C1 C6 1.396(3) . ?
C2 C3 1.391(3) . ?
C3 C4 1.385(4) . ?
C4 C5 1.375(4) . ?
C5 C6 1.387(4) . ?
C7 C12 1.394(3) . ?
C7 C8 1.405(3) . ?
C8 C9 1.385(3) . ?
C9 C10 1.385(4) . ?
C10 C11 1.382(4) . ?
C11 C12 1.389(3) . ?
C13 C14 1.396(3) . ?
C13 C18 1.401(3) . ?
C14 C15 1.383(3) . ?
C15 C16 1.384(4) . ?
C16 C17 1.382(4) . ?
C17 C18 1.389(3) . ?
C19 C20 1.533(3) . ?
C21 C22 1.506(3) . ?
C23 C24 1.390(3) . ?
C23 C28 1.397(3) . ?
C24 C25 1.385(3) . ?
C25 C26 1.382(4) . ?
C26 C27 1.381(4) . ?
C27 C28 1.385(4) . ?
C29 C30 1.392(3) . ?
C29 C34 1.395(3) . ?
C30 C31 1.387(3) . ?
C31 C32 1.385(3) . ?
C32 C33 1.387(3) . ?
C33 C34 1.388(3) . ?
C35 C36 1.386(3) . ?
C35 C40 1.388(3) . ?
C36 C37 1.389(3) . ?
C37 C38 1.386(4) . ?
C38 C39 1.375(4) . ?
C39 C40 1.384(4) . ?
C41 C42 1.388(3) . ?
C41 C46 1.407(3) . ?
C42 C43 1.378(3) . ?
C43 C44 1.387(4) . ?
C44 C45 1.378(4) . ?
C45 C46 1.389(3) . ?
